data_7038892
loop_
_publ_author_name
'D\;ebowski, M'
'\/Lokaj, K'
'Wolak, A.'
'\.Zurawski, K'
'Plichta, A.'
'Zachara, J.'
'Ostrowski, A.'
'Florja\'nczyk, Z'

_publ_section_title
;
 Linear coordination polymers based on aluminum phosphates: synthesis,
 crystal structure and morphology.
;
_journal_issue 19
_journal_name_full 'Dalton transactions (Cambridge, England : 2003)'
_journal_page_first 8008
_journal_page_last 8020
_journal_paper_doi 10.1039/c6dt00153j
_journal_volume 45
_journal_year 2016
_chemical_formula_moiety 'Al (C4 H10 O4 P)3'
_chemical_formula_sum 'C12 H30 Al O12 P3'
_chemical_formula_weight 486.25
_chemical_name_systematic
;
 ? 
;
_space_group_crystal_system trigonal
_space_group_IT_number 147
_space_group_name_Hall '-P 3'
_space_group_name_H-M_alt 'P -3'
_symmetry_cell_setting trigonal
_symmetry_Int_Tables_number 147
_symmetry_space_group_name_Hall '-P 3'
_symmetry_space_group_name_H-M 'P -3'
_atom_sites_solution_hydrogens geom
_atom_sites_solution_primary direct
_atom_sites_solution_secondary difmap
_audit_creation_date 2011-11-07
_audit_creation_method
;
  Olex2 1.1
  (compiled 2011.09.07 svn.r1971, GUI svn.r3853)
;
_audit_update_record
;
2016-02-19 deposited with the CCDC.
2016-03-28 downloaded from the CCDC.
;
_cell_angle_alpha 90.00
_cell_angle_beta 90.00
_cell_angle_gamma 120.00
_cell_formula_units_Z 6
_cell_length_a 20.43184(12)
_cell_length_b 20.43184(12)
_cell_length_c 8.99609(6)
_cell_measurement_reflns_used 42688
_cell_measurement_temperature 100.15
_cell_measurement_theta_max 32.9117
_cell_measurement_theta_min 3.2230
_cell_volume 3252.37(3)
_computing_cell_refinement
;
CrysAlisPro, Agilent Technologies,
Version 1.171.35.7 (release 14-02-2011 CrysAlis171 .NET)
(compiled Feb 15 2011,09:34:54)
;
_computing_data_collection
;
CrysAlisPro, Agilent Technologies,
Version 1.171.35.7 (release 14-02-2011 CrysAlis171 .NET)
(compiled Feb 15 2011,09:34:54)
;
_computing_data_reduction
;
CrysAlisPro, Agilent Technologies,
Version 1.171.35.7 (release 14-02-2011 CrysAlis171 .NET)
(compiled Feb 15 2011,09:34:54)
;
_computing_molecular_graphics
;
O. V. Dolomanov, L. J. Bourhis, R. J. Gildea, J. A. K. Howard and H. Puschmann,
OLEX2: a complete structure solution, refinement and analysis program.
J. Appl. Cryst. (2009). 42, 339-341.
;
_computing_publication_material
;
O. V. Dolomanov, L. J. Bourhis, R. J. Gildea, J. A. K. Howard and H. Puschmann,
OLEX2: a complete structure solution, refinement and analysis program.
J. Appl. Cryst. (2009). 42, 339-341.
;
_computing_structure_refinement
;
SHELXL, G.M. Sheldrick, Acta Cryst.
2008). A64, 112-122
;
_computing_structure_solution 'SHELXS-97 (Sheldrick, 1990)'
_diffrn_ambient_temperature 100.15
_diffrn_detector_area_resol_mean 10.3347
_diffrn_measured_fraction_theta_full 0.968
_diffrn_measured_fraction_theta_max 0.968
_diffrn_measurement_details
;
  1 omega  -98.00   13.60   0.6000  100.0000
omega____ theta____ kappa____ phi______ frames
    -      -19.6509  -77.0000  180.0000 186

  2 omega  -99.00  -56.40   0.6000  100.0000
omega____ theta____ kappa____ phi______ frames
    -      -19.6509  158.0000  -64.0000 71

  3 omega  -89.00   -9.20   0.6000  100.0000
omega____ theta____ kappa____ phi______ frames
    -      -19.6509  144.0000  254.0000 133

  4 omega    2.00   54.80   0.6000  100.0000
omega____ theta____ kappa____ phi______ frames
    -      -19.6509   45.0000   90.0000 88

  5 omega  -92.00  -49.40   0.6000  100.0000
omega____ theta____ kappa____ phi______ frames
    -      -19.6509  148.0000   89.0000 71

  6 omega  -82.00  -40.00   0.6000  100.0000
omega____ theta____ kappa____ phi______ frames
    -      -19.6509  133.0000  182.0000 70

  7 omega  -14.00   44.80   0.6000  100.0000
omega____ theta____ kappa____ phi______ frames
    -       19.9634   77.0000   30.0000 98

  8 omega   -5.00   47.80   0.6000  100.0000
omega____ theta____ kappa____ phi______ frames
    -       19.9634  -45.0000   90.0000 88

  9 omega   -8.00   94.60   0.6000  100.0000
omega____ theta____ kappa____ phi______ frames
    -       19.9634   45.0000  120.0000 171

 10 omega   42.00   90.00   0.6000  100.0000
omega____ theta____ kappa____ phi______ frames
    -       19.9634   45.0000  180.0000 80

 11 omega  -55.00   -1.00   0.6000  100.0000
omega____ theta____ kappa____ phi______ frames
    -       19.9634  -45.0000   60.0000 90

 12 omega  -54.00   48.00   0.6000  100.0000
omega____ theta____ kappa____ phi______ frames
    -       19.9634  -45.0000   30.0000 170

 13 omega   -7.00   95.00   0.6000  100.0000
omega____ theta____ kappa____ phi______ frames
    -       19.9634   45.0000    0.0000 170

 14 omega   -5.00   32.80   0.6000  100.0000
omega____ theta____ kappa____ phi______ frames
    -       19.9634  -45.0000  240.0000 63

 15 omega  -52.00   51.80   0.6000  100.0000
omega____ theta____ kappa____ phi______ frames
    -       19.9634  -77.0000  210.0000 173
;
_diffrn_measurement_device_type 'Xcalibur, Atlas, Gemini ultra'
_diffrn_measurement_method '\w scans'
_diffrn_orient_matrix_UB_11 0.0357524000
_diffrn_orient_matrix_UB_12 0.0333712000
_diffrn_orient_matrix_UB_13 -0.0057045000
_diffrn_orient_matrix_UB_21 -0.0159489000
_diffrn_orient_matrix_UB_22 0.0215708000
_diffrn_orient_matrix_UB_23 0.0270460000
_diffrn_orient_matrix_UB_31 0.0086189000
_diffrn_orient_matrix_UB_32 -0.0053196000
_diffrn_orient_matrix_UB_33 0.0738211000
_diffrn_radiation_monochromator graphite
_diffrn_radiation_type 'Mo K\a'
_diffrn_radiation_wavelength 0.71073
_diffrn_reflns_av_R_equivalents 0.0422
_diffrn_reflns_av_unetI/netI 0.0181
_diffrn_reflns_limit_h_max 30
_diffrn_reflns_limit_h_min -30
_diffrn_reflns_limit_k_max 31
_diffrn_reflns_limit_k_min -30
_diffrn_reflns_limit_l_max 13
_diffrn_reflns_limit_l_min -13
_diffrn_reflns_number 101704
_diffrn_reflns_theta_full 32.99
_diffrn_reflns_theta_max 32.99
_diffrn_reflns_theta_min 3.23
_diffrn_source 'Enhance (Mo) X-ray Source'
_diffrn_source_current 40
_diffrn_source_voltage 50
_exptl_absorpt_coefficient_mu 0.370
_exptl_absorpt_correction_T_max 1.00000
_exptl_absorpt_correction_T_min 0.75682
_exptl_absorpt_correction_type multi-scan
_exptl_absorpt_process_details
;
CrysAlisPro, Agilent Technologies,
Version 1.171.35.7 (release 14-02-2011 CrysAlis171 .NET)
(compiled Feb 15 2011,09:34:54)
Empirical absorption correction using spherical harmonics,
 implemented in SCALE3 ABSPACK scaling algorithm.
;
_exptl_crystal_colour colorless
_exptl_crystal_density_diffrn 1.490
_exptl_crystal_density_method 'not measured'
_exptl_crystal_description 'hexagonal prism'
_exptl_crystal_F_000 1536
_exptl_crystal_size_max 0.32
_exptl_crystal_size_mid 0.10
_exptl_crystal_size_min 0.08
_refine_diff_density_max 0.545
_refine_diff_density_min -0.345
_refine_diff_density_rms 0.059
_refine_ls_extinction_method none
_refine_ls_goodness_of_fit_ref 1.031
_refine_ls_hydrogen_treatment constr
_refine_ls_matrix_type full
_refine_ls_number_parameters 272
_refine_ls_number_reflns 7909
_refine_ls_number_restraints 3
_refine_ls_restrained_S_all 1.031
_refine_ls_R_factor_all 0.0319
_refine_ls_R_factor_gt 0.0262
_refine_ls_shift/su_max 0.001
_refine_ls_shift/su_mean 0.000
_refine_ls_structure_factor_coef Fsqd
_refine_ls_weighting_details 'calc w=1/[\s^2^(Fo^2^)+(0.0404P)^2^+0.7000P] where P=(Fo^2^+2Fc^2^)/3'
_refine_ls_weighting_scheme calc
_refine_ls_wR_factor_gt 0.0687
_refine_ls_wR_factor_ref 0.0717
_reflns_d_resolution_high 0.6527
_reflns_number_gt 7212
_reflns_number_total 7909
_reflns_threshold_expression I>2u(I)
_cod_data_source_file c6dt00153j2.cif
_cod_data_source_block f2_jz2
_cod_depositor_comments 'Adding full bibliography for 7038892.cif.'
_cod_original_cell_volume 3252.36(3)
_cod_database_code 7038892
_shelx_title ' flor2_jz2 in P-3'
_shelx_f_calc_maximum 283.09
_shelx_f_squared_multiplier 1.000

loop_
_space_group_symop_id
_space_group_symop_operation_xyz
1 'x, y, z'
2 '-y, x-y, z'
3 '-x+y, -x, z'
4 '-x, -y, -z'
5 'y, -x+y, -z'
6 'x-y, x, -z'

loop_
_atom_site_label
_atom_site_type_symbol
_atom_site_fract_x
_atom_site_fract_y
_atom_site_fract_z
_atom_site_U_iso_or_equiv
_atom_site_adp_type
_atom_site_occupancy
_atom_site_symmetry_multiplicity
_atom_site_calc_flag
_atom_site_refinement_flags
_atom_site_disorder_assembly
_atom_site_disorder_group
P1 P 0.036403(13) 0.122802(13) 0.25040(3) 0.00871(5) Uani 1 1 d D . .
Al1 Al 0.0000 0.0000 0.0000 0.00785(12) Uani 1 6 d S . .
Al2 Al 0.0000 0.0000 0.5000 0.00824(12) Uani 1 6 d S . .
O1 O 0.05050(4) 0.08728(4) 0.11820(7) 0.00998(12) Uani 1 1 d . A .
O2 O -0.00330(4) 0.07446(4) 0.38199(7) 0.01051(12) Uani 1 1 d . A .
O3 O 0.11734(4) 0.18998(4) 0.29335(8) 0.01431(14) Uani 1 1 d . A .
C1 C 0.12503(6) 0.23461(6) 0.42445(11) 0.01565(18) Uani 1 1 d . . .
H1A H 0.1016 0.2011 0.5113 0.019 Uiso 1 1 calc R A .
H1B H 0.0996 0.2644 0.4086 0.019 Uiso 1 1 calc R . .
C2 C 0.20811(7) 0.28647(7) 0.45157(14) 0.0236(2) Uani 1 1 d . A .
H2A H 0.2326 0.2563 0.4689 0.035 Uiso 1 1 calc R . .
H2B H 0.2150 0.3179 0.5389 0.035 Uiso 1 1 calc R . .
H2C H 0.2309 0.3189 0.3645 0.035 Uiso 1 1 calc R . .
O4 O -0.01314(5) 0.15985(5) 0.20790(9) 0.01295(17) Uani 0.955(2) 1 d PD A 1
C3 C 0.00461(6) 0.20403(6) 0.07200(12) 0.0143(2) Uani 0.955(2) 1 d PD A 1
H3A H 0.0042 0.1736 -0.0139 0.017 Uiso 0.955(2) 1 calc PR A 1
H3B H 0.0554 0.2495 0.0794 0.017 Uiso 0.955(2) 1 calc PR A 1
C4 C -0.05431(8) 0.22673(9) 0.05193(17) 0.0233(3) Uani 0.955(2) 1 d PD A 1
H4A H -0.1045 0.1814 0.0480 0.035 Uiso 0.955(2) 1 calc PR A 1
H4B H -0.0448 0.2551 -0.0410 0.035 Uiso 0.955(2) 1 calc PR A 1
H4C H -0.0521 0.2585 0.1356 0.035 Uiso 0.955(2) 1 calc PR A 1
O4B O 0.0114(10) 0.1816(8) 0.210(2) 0.013 Uiso 0.045(2) 1 d PD A 2
C3B C -0.0651(10) 0.1475(12) 0.155(2) 0.014 Uiso 0.045(2) 1 d PD A 2
H3BA H -0.1010 0.1312 0.2389 0.017 Uiso 0.045(2) 1 calc PR A 2
H3BB H -0.0770 0.1026 0.0937 0.017 Uiso 0.045(2) 1 calc PR A 2
C4B C -0.072(2) 0.2050(18) 0.062(4) 0.023 Uiso 0.045(2) 1 d PD A 2
H4BA H -0.0685 0.2455 0.1261 0.035 Uiso 0.045(2) 1 calc PR A 2
H4BB H -0.1214 0.1806 0.0113 0.035 Uiso 0.045(2) 1 calc PR A 2
H4BC H -0.0317 0.2264 -0.0123 0.035 Uiso 0.045(2) 1 calc PR A 2
P11 P 0.412033(13) 0.619379(13) 0.42627(3) 0.00808(5) Uani 1 1 d . . .
P12 P 0.286094(13) 0.540772(13) 0.92306(3) 0.00807(5) Uani 1 1 d . . .
Al11 Al 0.3333 0.6667 0.17438(5) 0.00835(9) Uani 1 3 d S . .
Al12 Al 0.3333 0.6667 0.67452(5) 0.00725(9) Uani 1 3 d S . .
O11 O 0.36464(4) 0.61163(4) 0.29329(7) 0.01060(12) Uani 1 1 d . . .
O14 O 0.49773(4) 0.65271(4) 0.38182(8) 0.01268(13) Uani 1 1 d . . .
O13 O 0.38922(4) 0.53619(4) 0.47176(8) 0.01209(13) Uani 1 1 d . . .
O12 O 0.40807(4) 0.66388(4) 0.55535(7) 0.00945(12) Uani 1 1 d . . .
O15 O 0.33067(4) 0.58912(4) 0.79379(7) 0.00936(12) Uani 1 1 d . . .
O18 O 0.31949(4) 0.48844(4) 0.96745(8) 0.01261(13) Uani 1 1 d . . .
O17 O 0.20282(4) 0.48095(4) 0.87783(8) 0.01192(13) Uani 1 1 d . . .
O16 O 0.27841(4) 0.58030(4) 1.05625(7) 0.01068(12) Uani 1 1 d . . .
C13 C 0.54137(6) 0.73009(6) 0.32836(11) 0.01464(18) Uani 1 1 d . . .
H13A H 0.5665 0.7650 0.4126 0.018 Uiso 1 1 calc R . .
H13B H 0.5078 0.7451 0.2782 0.018 Uiso 1 1 calc R . .
C14 C 0.59955(7) 0.73361(7) 0.22066(13) 0.0222(2) Uani 1 1 d . . .
H14A H 0.6305 0.7855 0.1842 0.033 Uiso 1 1 calc R . .
H14B H 0.5740 0.6997 0.1367 0.033 Uiso 1 1 calc R . .
H14C H 0.6320 0.7179 0.2711 0.033 Uiso 1 1 calc R . .
C11 C 0.42822(6) 0.52515(6) 0.59522(11) 0.01397(17) Uani 1 1 d . . .
H11A H 0.4279 0.5545 0.6826 0.017 Uiso 1 1 calc R . .
H11B H 0.4814 0.5426 0.5680 0.017 Uiso 1 1 calc R . .
C12 C 0.38795(7) 0.44212(6) 0.63165(13) 0.0199(2) Uani 1 1 d . . .
H12A H 0.4161 0.4326 0.7086 0.030 Uiso 1 1 calc R . .
H12B H 0.3845 0.4133 0.5421 0.030 Uiso 1 1 calc R . .
H12C H 0.3370 0.4265 0.6680 0.030 Uiso 1 1 calc R . .
C17 C 0.39693(6) 0.52248(6) 1.02038(11) 0.01443(18) Uani 1 1 d . . .
H17A H 0.4088 0.5661 1.0857 0.017 Uiso 1 1 calc R . .
H17B H 0.4324 0.5407 0.9353 0.017 Uiso 1 1 calc R . .
C18 C 0.40478(7) 0.46339(7) 1.10538(15) 0.0271(3) Uani 1 1 d . . .
H18A H 0.4569 0.4849 1.1406 0.041 Uiso 1 1 calc R . .
H18B H 0.3922 0.4202 1.0403 0.041 Uiso 1 1 calc R . .
H18C H 0.3703 0.4466 1.1906 0.041 Uiso 1 1 calc R . .
C15 C 0.19035(6) 0.43236(6) 0.75105(12) 0.01518(17) Uani 1 1 d . . .
H15A H 0.2126 0.3998 0.7698 0.018 Uiso 1 1 calc R . .
H15B H 0.2146 0.4633 0.6615 0.018 Uiso 1 1 calc R . .
C16 C 0.10667(7) 0.38448(7) 0.72728(15) 0.0273(3) Uani 1 1 d . . .
H16A H 0.0855 0.4170 0.7041 0.041 Uiso 1 1 calc R . .
H16B H 0.0830 0.3555 0.8177 0.041 Uiso 1 1 calc R . .
H16C H 0.0969 0.3496 0.6444 0.041 Uiso 1 1 calc R . .

loop_
_atom_site_aniso_label
_atom_site_aniso_U_11
_atom_site_aniso_U_22
_atom_site_aniso_U_33
_atom_site_aniso_U_23
_atom_site_aniso_U_13
_atom_site_aniso_U_12
P1 0.01099(10) 0.00913(10) 0.00607(10) -0.00002(7) 0.00028(8) 0.00507(8)
Al1 0.00927(18) 0.00927(18) 0.0050(3) 0.000 0.000 0.00464(9)
Al2 0.00989(18) 0.00989(18) 0.0049(3) 0.000 0.000 0.00495(9)
O1 0.0120(3) 0.0108(3) 0.0065(3) -0.0010(2) 0.0002(2) 0.0052(2)
O2 0.0136(3) 0.0116(3) 0.0069(3) 0.0010(2) 0.0007(2) 0.0067(3)
O3 0.0139(3) 0.0127(3) 0.0115(3) -0.0040(2) 0.0003(2) 0.0031(3)
C1 0.0205(5) 0.0122(4) 0.0120(4) -0.0041(3) -0.0020(4) 0.0066(4)
C2 0.0222(5) 0.0180(5) 0.0266(6) -0.0089(4) -0.0084(4) 0.0070(4)
O4 0.0172(4) 0.0144(4) 0.0107(3) 0.0031(3) 0.0021(3) 0.0104(3)
C3 0.0203(5) 0.0128(4) 0.0111(4) 0.0024(3) -0.0001(4) 0.0093(4)
C4 0.0271(7) 0.0246(7) 0.0244(6) 0.0058(6) -0.0017(6) 0.0175(6)
P11 0.00927(10) 0.00946(10) 0.00606(10) 0.00030(7) 0.00051(7) 0.00511(8)
P12 0.00955(10) 0.00850(10) 0.00583(10) 0.00021(7) -0.00010(7) 0.00425(8)
Al11 0.01009(13) 0.01009(13) 0.00488(19) 0.000 0.000 0.00504(7)
Al12 0.00837(13) 0.00837(13) 0.00502(19) 0.000 0.000 0.00418(6)
O11 0.0134(3) 0.0122(3) 0.0069(3) 0.0001(2) -0.0009(2) 0.0069(3)
O14 0.0109(3) 0.0143(3) 0.0133(3) 0.0022(2) 0.0031(2) 0.0066(3)
O13 0.0159(3) 0.0102(3) 0.0107(3) 0.0003(2) -0.0023(2) 0.0070(3)
O12 0.0103(3) 0.0112(3) 0.0071(3) -0.0011(2) 0.0003(2) 0.0055(2)
O15 0.0113(3) 0.0103(3) 0.0070(3) 0.0015(2) 0.0008(2) 0.0058(2)
O18 0.0144(3) 0.0114(3) 0.0131(3) 0.0012(2) -0.0020(2) 0.0072(3)
O17 0.0102(3) 0.0121(3) 0.0100(3) -0.0025(2) -0.0005(2) 0.0030(3)
O16 0.0128(3) 0.0111(3) 0.0066(3) -0.0011(2) 0.0002(2) 0.0048(2)
C13 0.0130(4) 0.0143(4) 0.0136(4) 0.0018(3) 0.0024(3) 0.0045(4)
C14 0.0174(5) 0.0276(6) 0.0194(5) 0.0052(4) 0.0080(4) 0.0097(4)
C11 0.0169(4) 0.0145(4) 0.0134(4) 0.0018(3) -0.0021(3) 0.0100(4)
C12 0.0219(5) 0.0162(5) 0.0229(5) 0.0059(4) 0.0001(4) 0.0105(4)
C17 0.0149(4) 0.0164(4) 0.0141(4) 0.0002(3) -0.0011(3) 0.0095(4)
C18 0.0267(6) 0.0277(6) 0.0317(6) 0.0070(5) -0.0070(5) 0.0172(5)
C15 0.0161(4) 0.0128(4) 0.0127(4) -0.0044(3) -0.0018(3) 0.0044(3)
C16 0.0174(5) 0.0252(6) 0.0305(6) -0.0133(5) -0.0066(4) 0.0040(4)

loop_
_atom_type_symbol
_atom_type_description
_atom_type_scat_dispersion_real
_atom_type_scat_dispersion_imag
_atom_type_scat_source
C C 0.0033 0.0016 'International Tables Vol C Tables 4.2.6.8 and 6.1.1.4'
H H 0.0000 0.0000 'International Tables Vol C Tables 4.2.6.8 and 6.1.1.4'
O O 0.0106 0.0060 'International Tables Vol C Tables 4.2.6.8 and 6.1.1.4'
Al Al 0.0645 0.0514 'International Tables Vol C Tables 4.2.6.8 and 6.1.1.4'
P P 0.1023 0.0942 'International Tables Vol C Tables 4.2.6.8 and 6.1.1.4'

loop_
_geom_angle_atom_site_label_1
_geom_angle_atom_site_label_2
_geom_angle_atom_site_label_3
_geom_angle
_geom_angle_site_symmetry_1
_geom_angle_site_symmetry_3
O1 P1 O2 118.83(4) . .
O1 P1 O3 104.14(4) . .
O1 P1 O4 111.37(4) . .
O1 P1 O4B 113.7(8) . .
O2 P1 O3 111.51(4) . .
O2 P1 O4 103.98(4) . .
O2 P1 O4B 114.5(8) . .
O3 P1 O4 106.56(5) . .
O4B P1 O3 89.5(6) . .
O1 Al1 O1 91.16(3) . 2
O1 Al1 O1 91.16(3) 4 6
O1 Al1 O1 180.00(3) 3 6
O1 Al1 O1 180.0 5 2
O1 Al1 O1 88.84(3) 6 2
O1 Al1 O1 88.84(3) 4 2
O1 Al1 O1 91.16(3) 3 2
O1 Al1 O1 91.16(3) 5 6
O1 Al1 O1 88.84(3) 5 3
O1 Al1 O1 91.16(3) . 3
O1 Al1 O1 88.84(3) . 5
O1 Al1 O1 180.00(3) . 4
O1 Al1 O1 88.84(3) . 6
O1 Al1 O1 88.84(3) 3 4
O1 Al1 O1 91.16(3) 5 4
O2 Al2 O2 88.65(3) 3 4_556
O2 Al2 O2 180.0 5_556 2
O2 Al2 O2 91.35(3) . 2
O2 Al2 O2 91.35(3) 6_556 4_556
O2 Al2 O2 88.65(3) 2 4_556
O2 Al2 O2 91.35(3) 5_556 4_556
O2 Al2 O2 180.0 . 4_556
O2 Al2 O2 88.64(3) 6_556 2
O2 Al2 O2 88.65(3) 6_556 .
O2 Al2 O2 91.35(3) 3 .
O2 Al2 O2 180.0 3 6_556
O2 Al2 O2 88.65(3) 3 5_556
O2 Al2 O2 91.36(3) 3 2
O2 Al2 O2 88.65(3) . 5_556
O2 Al2 O2 91.35(3) 6_556 5_556
P1 O1 Al1 139.74(4) . .
P1 O2 Al2 138.88(5) . .
C1 O3 P1 118.83(6) . .
O3 C1 H1A 110.2 . .
O3 C1 H1B 110.2 . .
O3 C1 C2 107.70(9) . .
H1A C1 H1B 108.5 . .
C2 C1 H1A 110.2 . .
C2 C1 H1B 110.2 . .
C1 C2 H2A 109.5 . .
C1 C2 H2B 109.5 . .
C1 C2 H2C 109.5 . .
H2A C2 H2B 109.5 . .
H2A C2 H2C 109.5 . .
H2B C2 H2C 109.5 . .
C3 O4 P1 118.61(7) . .
O4 C3 H3A 110.2 . .
O4 C3 H3B 110.2 . .
O4 C3 C4 107.64(9) . .
H3A C3 H3B 108.5 . .
C4 C3 H3A 110.2 . .
C4 C3 H3B 110.2 . .
C3B O4B P1 113.6(13) . .
O4B C3B H3BA 110.0 . .
O4B C3B H3BB 110.0 . .
O4B C3B C4B 109(2) . .
H3BA C3B H3BB 108.4 . .
C4B C3B H3BA 110.0 . .
C4B C3B H3BB 110.0 . .
C3B C4B H4BA 109.5 . .
C3B C4B H4BB 109.5 . .
C3B C4B H4BC 109.5 . .
H4BA C4B H4BB 109.5 . .
H4BA C4B H4BC 109.5 . .
H4BB C4B H4BC 109.5 . .
O11 P11 O14 111.23(4) . .
O11 P11 O13 105.47(4) . .
O11 P11 O12 117.01(4) . .
O13 P11 O14 101.36(4) . .
O12 P11 O14 108.56(4) . .
O12 P11 O13 112.09(4) . .
O15 P12 O18 108.40(4) . .
O15 P12 O17 112.04(4) . .
O17 P12 O18 101.82(4) . .
O16 P12 O15 117.22(4) . .
O16 P12 O18 111.10(4) . .
O16 P12 O17 105.18(4) . .
O11 Al11 O11 90.84(3) 2_665 3_565
O11 Al11 O11 90.85(3) 2_665 .
O11 Al11 O11 90.85(3) 3_565 .
O16 Al11 O11 179.80(4) 3_564 .
O16 Al11 O11 179.80(4) 2_664 3_565
O16 Al11 O11 89.09(3) 2_664 .
O16 Al11 O11 88.97(3) 1_554 .
O16 Al11 O11 89.09(3) 1_554 3_565
O16 Al11 O11 179.81(4) 1_554 2_665
O16 Al11 O11 89.09(3) 3_564 2_665
O16 Al11 O11 88.97(3) 3_564 3_565
O16 Al11 O11 88.97(3) 2_664 2_665
O16 Al11 O16 91.09(3) 3_564 1_554
O16 Al11 O16 91.09(3) 3_564 2_664
O16 Al11 O16 91.09(3) 1_554 2_664
O12 Al12 O12 90.99(3) 3_565 .
O12 Al12 O12 90.99(3) 2_665 .
O12 Al12 O12 90.99(3) 2_665 3_565
O12 Al12 O15 89.05(3) . 2_665
O12 Al12 O15 179.94(3) 2_665 .
O12 Al12 O15 88.96(3) . .
O12 Al12 O15 89.05(3) 3_565 .
O12 Al12 O15 179.94(3) 3_565 2_665
O12 Al12 O15 88.96(3) 3_565 3_565
O12 Al12 O15 89.06(3) 2_665 3_565
O12 Al12 O15 88.97(3) 2_665 2_665
O12 Al12 O15 179.93(4) . 3_565
O15 Al12 O15 90.99(3) 2_665 .
O15 Al12 O15 90.99(3) 3_565 .
O15 Al12 O15 91.00(3) 3_565 2_665
P11 O11 Al11 141.88(5) . .
C13 O14 P11 119.79(6) . .
C11 O13 P11 118.56(6) . .
P11 O12 Al12 138.24(4) . .
P12 O15 Al12 138.06(4) . .
C17 O18 P12 119.59(6) . .
C15 O17 P12 119.17(6) . .
P12 O16 Al11 141.82(5) . 1_556
O14 C13 H13A 110.2 . .
O14 C13 H13B 110.2 . .
O14 C13 C14 107.73(9) . .
H13A C13 H13B 108.5 . .
C14 C13 H13A 110.2 . .
C14 C13 H13B 110.2 . .
C13 C14 H14A 109.5 . .
C13 C14 H14B 109.5 . .
C13 C14 H14C 109.5 . .
H14A C14 H14B 109.5 . .
H14A C14 H14C 109.5 . .
H14B C14 H14C 109.5 . .
O13 C11 H11A 110.1 . .
O13 C11 H11B 110.1 . .
O13 C11 C12 108.00(8) . .
H11A C11 H11B 108.4 . .
C12 C11 H11A 110.1 . .
C12 C11 H11B 110.1 . .
C11 C12 H12A 109.5 . .
C11 C12 H12B 109.5 . .
C11 C12 H12C 109.5 . .
H12A C12 H12B 109.5 . .
H12A C12 H12C 109.5 . .
H12B C12 H12C 109.5 . .
O18 C17 H17A 110.1 . .
O18 C17 H17B 110.1 . .
O18 C17 C18 108.05(9) . .
H17A C17 H17B 108.4 . .
C18 C17 H17A 110.1 . .
C18 C17 H17B 110.1 . .
C17 C18 H18A 109.5 . .
C17 C18 H18B 109.5 . .
C17 C18 H18C 109.5 . .
H18A C18 H18B 109.5 . .
H18A C18 H18C 109.5 . .
H18B C18 H18C 109.5 . .
O17 C15 H15A 110.1 . .
O17 C15 H15B 110.1 . .
O17 C15 C16 108.15(9) . .
H15A C15 H15B 108.4 . .
C16 C15 H15A 110.1 . .
C16 C15 H15B 110.1 . .
C15 C16 H16A 109.5 . .
C15 C16 H16B 109.5 . .
C15 C16 H16C 109.5 . .
H16A C16 H16B 109.5 . .
H16A C16 H16C 109.5 . .
H16B C16 H16C 109.5 . .

loop_
_geom_bond_atom_site_label_1
_geom_bond_atom_site_label_2
_geom_bond_distance
_geom_bond_site_symmetry_2
P1 O1 1.4943(7) .
P1 O2 1.4946(7) .
P1 O3 1.5805(8) .
P1 O4 1.5844(8) .
P1 O4B 1.566(9) .
Al1 O1 1.8803(7) 4
Al1 O1 1.8803(7) 6
Al1 O1 1.8803(7) 2
Al1 O1 1.8803(7) .
Al1 O1 1.8803(7) 5
Al1 O1 1.8803(7) 3
Al2 O2 1.8838(7) 5_556
Al2 O2 1.8838(7) 2
Al2 O2 1.8839(7) 4_556
Al2 O2 1.8837(7) 3
Al2 O2 1.8838(7) 6_556
Al2 O2 1.8838(7) .
O3 C1 1.4504(12) .
C1 H1A 0.9900 .
C1 H1B 0.9900 .
C1 C2 1.5050(15) .
C2 H2A 0.9800 .
C2 H2B 0.9800 .
C2 H2C 0.9800 .
O4 C3 1.4537(13) .
C3 H3A 0.9900 .
C3 H3B 0.9900 .
C3 C4 1.5020(17) .
C4 H4A 0.9800 .
C4 H4B 0.9800 .
C4 H4C 0.9800 .
O4B C3B 1.443(10) .
C3B H3BA 0.9900 .
C3B H3BB 0.9900 .
C3B C4B 1.508(10) .
C4B H4BA 0.9800 .
C4B H4BB 0.9800 .
C4B H4BC 0.9800 .
P11 O11 1.4968(7) .
P11 O14 1.5802(7) .
P11 O13 1.5753(7) .
P11 O12 1.5018(7) .
P12 O15 1.5027(7) .
P12 O18 1.5804(7) .
P12 O17 1.5732(7) .
P12 O16 1.4964(7) .
Al11 O11 1.8809(7) 2_665
Al11 O11 1.8809(7) 3_565
Al11 O11 1.8809(7) .
Al11 O16 1.8768(7) 3_564
Al11 O16 1.8768(7) 1_554
Al11 O16 1.8768(7) 2_664
Al12 O12 1.8897(7) .
Al12 O12 1.8898(7) 3_565
Al12 O12 1.8896(7) 2_665
Al12 O15 1.8916(7) .
Al12 O15 1.8916(7) 2_665
Al12 O15 1.8915(7) 3_565
O14 C13 1.4548(12) .
O13 C11 1.4489(12) .
O18 C17 1.4538(12) .
O17 C15 1.4485(12) .
O16 Al11 1.8768(7) 1_556
C13 H13A 0.9900 .
C13 H13B 0.9900 .
C13 C14 1.5072(15) .
C14 H14A 0.9800 .
C14 H14B 0.9800 .
C14 H14C 0.9800 .
C11 H11A 0.9900 .
C11 H11B 0.9900 .
C11 C12 1.5054(14) .
C12 H12A 0.9800 .
C12 H12B 0.9800 .
C12 H12C 0.9800 .
C17 H17A 0.9900 .
C17 H17B 0.9900 .
C17 C18 1.5040(15) .
C18 H18A 0.9800 .
C18 H18B 0.9800 .
C18 H18C 0.9800 .
C15 H15A 0.9900 .
C15 H15B 0.9900 .
C15 C16 1.5011(15) .
C16 H16A 0.9800 .
C16 H16B 0.9800 .
C16 H16C 0.9800 .

loop_
_geom_torsion_atom_site_label_1
_geom_torsion_atom_site_label_2
_geom_torsion_atom_site_label_3
_geom_torsion_atom_site_label_4
_geom_torsion
_geom_torsion_site_symmetry_1
_geom_torsion_site_symmetry_4
P1 O3 C1 C2 172.01(7) . .
P1 O4 C3 C4 175.28(9) . .
P1 O4B C3B C4B -157(2) . .
O1 P1 O2 Al2 45.99(8) . .
O1 P1 O3 C1 -176.60(7) . .
O1 P1 O4 C3 -43.70(9) . .
O1 P1 O4B C3B 73.2(17) . .
O1 Al1 O1 P1 178.71(7) 5 .
O1 Al1 O1 P1 -1.29(7) 2 .
O1 Al1 O1 P1 -92.48(5) 3 .
O1 Al1 O1 P1 87.52(5) 6 .
O2 P1 O1 Al1 44.21(8) . .
O2 P1 O3 C1 -47.27(8) . .
O2 P1 O4 C3 -172.82(8) . .
O2 P1 O4B C3B -68.0(17) . .
O2 Al2 O2 P1 -1.74(7) 3 .
O2 Al2 O2 P1 178.27(7) 6_556 .
O2 Al2 O2 P1 -93.12(5) 2 .
O2 Al2 O2 P1 86.88(5) 5_556 .
O3 P1 O1 Al1 168.98(6) . .
O3 P1 O2 Al2 -75.12(7) . .
O3 P1 O4 C3 69.26(9) . .
O3 P1 O4B C3B 178.5(16) . .
O4 P1 O1 Al1 -76.55(8) . .
O4 P1 O2 Al2 170.43(7) . .
O4 P1 O3 C1 65.57(8) . .
O4 P1 O4B C3B -12.8(17) . .
O4B P1 O1 Al1 -95.2(7) . .
O4B P1 O2 Al2 -174.9(7) . .
O4B P1 O3 C1 69.0(8) . .
O4B P1 O4 C3 58(3) . .
P11 O14 C13 C14 -149.13(7) . .
P11 O13 C11 C12 170.89(7) . .
P12 O18 C17 C18 159.42(8) . .
P12 O17 C15 C16 -176.67(8) . .
O11 P11 O14 C13 66.95(8) . .
O11 P11 O13 C11 177.58(7) . .
O11 P11 O12 Al12 51.20(8) . .
O11 Al11 O11 P11 -0.72(8) 2_665 .
O11 Al11 O11 P11 -91.58(5) 3_565 .
O14 P11 O11 Al11 -84.85(8) . .
O14 P11 O13 C11 61.55(7) . .
O14 P11 O12 Al12 178.07(6) . .
O13 P11 O11 Al11 166.08(7) . .
O13 P11 O14 C13 178.66(7) . .
O13 P11 O12 Al12 -70.80(7) . .
O12 P11 O11 Al11 40.70(9) . .
O12 P11 O14 C13 -63.17(8) . .
O12 P11 O13 C11 -54.05(8) . .
O12 Al12 O12 P11 -4.84(7) 3_565 .
O12 Al12 O12 P11 -95.85(4) 2_665 .
O12 Al12 O15 P12 -175.21(7) . .
O12 Al12 O15 P12 -84.20(7) 3_565 .
O15 P12 O18 C17 63.06(8) . .
O15 P12 O17 C15 51.80(8) . .
O15 P12 O16 Al11 -40.09(9) . 1_556
O15 Al12 O12 P11 175.20(7) 2_665 .
O15 Al12 O12 P11 84.19(7) . .
O15 Al12 O15 P12 4.74(7) 3_565 .
O15 Al12 O15 P12 95.76(4) 2_665 .
O18 P12 O15 Al12 -178.06(6) . .
O18 P12 O17 C15 -63.83(8) . .
O18 P12 O16 Al11 85.29(8) . 1_556
O17 P12 O15 Al12 70.38(7) . .
O17 P12 O18 C17 -178.68(7) . .
O17 P12 O16 Al11 -165.31(7) . 1_556
O16 P12 O15 Al12 -51.35(8) . .
O16 P12 O18 C17 -67.11(8) . .
O16 P12 O17 C15 -179.80(7) . .
O16 Al11 O11 P11 179.35(7) 1_554 .
O16 Al11 O11 P11 88.24(8) 2_664 .
